data_4305384
loop_
_publ_author_name
'Brenton R. Franklin'
'Richard S. Herrick'
'Christopher J. Ziegler'
'Natalie Barone'
'Laura R. Condon'

_publ_section_title
;
Reactions of the Re(CO)3(H2O)3+ Synthon with Monodentate Ligands under
Aqueous Conditions
;
_journal_name_full 'Inorganic Chemistry'
_journal_page_first 5902
_journal_page_last 5909
_journal_paper_doi 10.1021/ic800363w
_journal_volume 47
_journal_year 2008
_chemical_formula_sum 'C18 H15 F6 N3 O3 P Re'
_chemical_formula_weight 652.50
_chemical_name_systematic
; 
 ? 
;
_space_group_IT_number 2
_symmetry_cell_setting triclinic
_symmetry_space_group_name_Hall '-P 1'
_symmetry_space_group_name_H-M 'P -1'
_atom_sites_solution_hydrogens geom
_atom_sites_solution_primary direct
_atom_sites_solution_secondary difmap
_audit_creation_method SHELXL-97
_cell_angle_alpha 101.673(2)
_cell_angle_beta 97.169(2)
_cell_angle_gamma 99.325(2)
_cell_formula_units_Z 2
_cell_length_a 8.1881(13)
_cell_length_b 8.2792(13)
_cell_length_c 16.024(2)
_cell_measurement_reflns_used 4439
_cell_measurement_temperature 100(2)
_cell_measurement_theta_max 27.86
_cell_measurement_theta_min 2.56
_cell_volume 1035.7(3)
_computing_cell_refinement 'Bruker SMART'
_computing_data_collection 'Bruker SMART'
_computing_data_reduction 'Bruker SAINT'
_computing_molecular_graphics 'Bruker SHELXTL'
_computing_publication_material 'Bruker SHELXTL'
_computing_structure_refinement 'SHELXL-97 (Sheldrick, 1997)'
_computing_structure_solution 'SHELXS-97 (Sheldrick, 1990)'
_diffrn_ambient_temperature 100(2)
_diffrn_measured_fraction_theta_full 0.961
_diffrn_measured_fraction_theta_max 0.961
_diffrn_measurement_device_type 'CCD area detector'
_diffrn_measurement_method 'phi and omega scans'
_diffrn_radiation_monochromator graphite
_diffrn_radiation_source 'fine-focus sealed tube'
_diffrn_radiation_type MoK\a
_diffrn_radiation_wavelength 0.71073
_diffrn_reflns_av_R_equivalents 0.0330
_diffrn_reflns_av_sigmaI/netI 0.0513
_diffrn_reflns_limit_h_max 10
_diffrn_reflns_limit_h_min -10
_diffrn_reflns_limit_k_max 10
_diffrn_reflns_limit_k_min -10
_diffrn_reflns_limit_l_max 20
_diffrn_reflns_limit_l_min -20
_diffrn_reflns_number 8862
_diffrn_reflns_theta_full 27.50
_diffrn_reflns_theta_max 27.50
_diffrn_reflns_theta_min 2.55
_exptl_absorpt_coefficient_mu 6.023
_exptl_absorpt_correction_T_max 0.5842
_exptl_absorpt_correction_T_min 0.2891
_exptl_absorpt_correction_type multi-scan
_exptl_crystal_colour colorless
_exptl_crystal_density_diffrn 2.092
_exptl_crystal_density_meas ?
_exptl_crystal_density_method .
_exptl_crystal_description block
_exptl_crystal_F_000 624
_exptl_crystal_size_max 0.20
_exptl_crystal_size_mid 0.10
_exptl_crystal_size_min 0.10
_refine_diff_density_max 1.632
_refine_diff_density_min -1.201
_refine_diff_density_rms 0.159
_refine_ls_extinction_method none
_refine_ls_goodness_of_fit_ref 1.065
_refine_ls_hydrogen_treatment constr
_refine_ls_matrix_type full
_refine_ls_number_parameters 292
_refine_ls_number_reflns 4586
_refine_ls_number_restraints 0
_refine_ls_restrained_S_all 1.065
_refine_ls_R_factor_all 0.0335
_refine_ls_R_factor_gt 0.0298
_refine_ls_shift/su_max 0.002
_refine_ls_shift/su_mean 0.000
_refine_ls_structure_factor_coef Fsqd
_refine_ls_weighting_details 'calc w=1/[\s^2^(Fo^2^)+(0.0285P)^2^+0.6732P] where P=(Fo^2^+2Fc^2^)/3'
_refine_ls_weighting_scheme calc
_refine_ls_wR_factor_gt 0.0695
_refine_ls_wR_factor_ref 0.0709
_reflns_number_gt 4211
_reflns_number_total 4586
_reflns_threshold_expression >2sigma(I)
_cod_data_source_file ic800363w-file002_2.cif
_cod_data_source_block 3[PF6]
_cod_depositor_comments
;
The following automatic conversions were performed:
'_symmetry_cell_setting' value 'Triclinic' changed to 'triclinic'
according to '/home/saulius/struct/CIF-dictionaries/cif_core.dic'
dictionary named 'cif_core.dic' version 2.4.1 from 2010-06-29.

Automatic conversion script
Id: cif_fix_enum 1527 2010-12-29 10:47:43Z saulius 
;
_cod_original_formula_sum 'C18 H15 F6 N3 O3 P1 Re1'
_cod_database_code 4305384

loop_
_symmetry_equiv_pos_as_xyz
'x, y, z'
'-x, -y, -z'

loop_
_atom_site_label
_atom_site_type_symbol
_atom_site_fract_x
_atom_site_fract_y
_atom_site_fract_z
_atom_site_U_iso_or_equiv
_atom_site_adp_type
_atom_site_occupancy
_atom_site_symmetry_multiplicity
_atom_site_calc_flag
_atom_site_refinement_flags
_atom_site_disorder_assembly
_atom_site_disorder_group
C1 C 1.0241(6) -0.1643(7) 0.2172(3) 0.0282(11) Uani 1 1 d . . .
C2 C 1.2172(6) 0.1405(6) 0.2455(3) 0.0189(9) Uani 1 1 d . . .
C3 C 1.0776(5) 0.0342(5) 0.3748(3) 0.0173(9) Uani 1 1 d . . .
C4 C 0.8105(6) -0.0392(6) 0.0682(3) 0.0246(10) Uani 1 1 d . . .
H4 H 0.7837 -0.1461 0.0816 0.030 Uiso 1 1 calc R . .
C5 C 0.7537(6) -0.0235(7) -0.0143(3) 0.0289(12) Uani 1 1 d . . .
H5 H 0.6901 -0.1176 -0.0565 0.035 Uiso 1 1 calc R . .
C6 C 0.7911(6) 0.1309(7) -0.0340(3) 0.0299(12) Uani 1 1 d . . .
H6 H 0.7505 0.1467 -0.0894 0.036 Uiso 1 1 calc R . .
C7 C 0.8887(7) 0.2623(7) 0.0281(4) 0.0317(12) Uani 1 1 d . . .
H7 H 0.9198 0.3693 0.0155 0.038 Uiso 1 1 calc R . .
C8 C 0.9404(6) 0.2368(6) 0.1083(3) 0.0257(11) Uani 1 1 d . . .
H8 H 1.0075 0.3288 0.1505 0.031 Uiso 1 1 calc R . .
C9 C 0.6283(6) -0.1630(6) 0.2336(3) 0.0199(10) Uani 1 1 d . . .
H9 H 0.6610 -0.2178 0.1821 0.024 Uiso 1 1 calc R . .
C10 C 0.4754(6) -0.2262(6) 0.2527(3) 0.0227(10) Uani 1 1 d . . .
H10 H 0.4042 -0.3213 0.2144 0.027 Uiso 1 1 calc R . .
C11 C 0.4257(6) -0.1510(6) 0.3279(3) 0.0233(10) Uani 1 1 d . . .
H11 H 0.3220 -0.1952 0.3432 0.028 Uiso 1 1 calc R . .
C12 C 0.5312(6) -0.0092(6) 0.3805(3) 0.0206(10) Uani 1 1 d . . .
H12 H 0.4999 0.0474 0.4320 0.025 Uiso 1 1 calc R . .
C13 C 0.6817(6) 0.0479(6) 0.3568(3) 0.0203(10) Uani 1 1 d . . .
H13 H 0.7530 0.1452 0.3932 0.024 Uiso 1 1 calc R . .
C14 C 0.7889(6) 0.3462(6) 0.2731(3) 0.0198(9) Uani 1 1 d . . .
H14 H 0.7138 0.2643 0.2289 0.024 Uiso 1 1 calc R . .
C15 C 0.7441(6) 0.4976(6) 0.3024(3) 0.0215(10) Uani 1 1 d . . .
H15 H 0.6397 0.5193 0.2788 0.026 Uiso 1 1 calc R . .
C16 C 0.8522(6) 0.6186(6) 0.3665(3) 0.0246(11) Uani 1 1 d . . .
H16 H 0.8226 0.7233 0.3887 0.029 Uiso 1 1 calc R . .
C17 C 1.0031(6) 0.5834(6) 0.3972(3) 0.0223(10) Uani 1 1 d . . .
H17 H 1.0812 0.6656 0.4399 0.027 Uiso 1 1 calc R . .
C18 C 1.0417(6) 0.4286(6) 0.3660(3) 0.0190(9) Uani 1 1 d . . .
H18 H 1.1465 0.4064 0.3887 0.023 Uiso 1 1 calc R . .
F1 F 0.6441(3) 0.3957(4) 0.47677(19) 0.0275(6) Uani 1 1 d . . .
F2 F 0.4502(4) 0.5019(4) 0.40018(19) 0.0328(7) Uani 1 1 d . . .
F3 F 0.3685(4) 0.3289(4) 0.4864(2) 0.0320(7) Uani 1 1 d . . .
F4 F 0.4869(4) 0.6919(4) 0.0328(2) 0.0462(9) Uani 1 1 d . . .
F5 F 0.3577(9) 0.4530(6) 0.0503(5) 0.141(3) Uani 1 1 d . . .
F6 F 0.6346(8) 0.5188(7) 0.0799(4) 0.140(3) Uani 1 1 d . . .
N1 N 0.9017(4) 0.0892(5) 0.1305(2) 0.0179(8) Uani 1 1 d . . .
N2 N 0.7341(4) -0.0273(5) 0.2841(2) 0.0167(8) Uani 1 1 d . . .
N3 N 0.9375(4) 0.3083(4) 0.3052(2) 0.0147(7) Uani 1 1 d . . .
O1 O 1.0435(4) -0.3009(4) 0.1922(2) 0.0233(7) Uani 1 1 d . . .
O2 O 1.3520(4) 0.1876(4) 0.2353(2) 0.0271(8) Uani 1 1 d . . .
O3 O 1.1299(4) 0.0144(4) 0.4407(2) 0.0223(7) Uani 1 1 d . . .
P1 P 0.5000 0.5000 0.5000 0.0192(4) Uani 1 2 d S . .
P2 P 0.5000 0.5000 0.0000 0.0279(4) Uani 1 2 d S . .
Re1 Re 0.99319(2) 0.05792(2) 0.261227(11) 0.01362(7) Uani 1 1 d . . .

loop_
_atom_site_aniso_label
_atom_site_aniso_U_11
_atom_site_aniso_U_22
_atom_site_aniso_U_33
_atom_site_aniso_U_23
_atom_site_aniso_U_13
_atom_site_aniso_U_12
C1 0.023(2) 0.036(3) 0.022(3) 0.001(2) 0.005(2) 0.001(2)
C2 0.025(2) 0.017(2) 0.014(2) 0.0052(18) -0.0005(18) 0.0036(18)
C3 0.012(2) 0.013(2) 0.025(3) -0.0001(19) 0.0038(18) 0.0025(16)
C4 0.025(2) 0.026(3) 0.021(3) 0.004(2) 0.000(2) 0.004(2)
C5 0.028(3) 0.041(3) 0.016(3) 0.002(2) 0.003(2) 0.005(2)
C6 0.030(3) 0.044(3) 0.024(3) 0.016(2) 0.006(2) 0.019(2)
C7 0.037(3) 0.032(3) 0.036(3) 0.018(3) 0.013(2) 0.017(2)
C8 0.030(3) 0.019(2) 0.031(3) 0.007(2) 0.007(2) 0.010(2)
C9 0.022(2) 0.019(2) 0.019(2) 0.0027(19) 0.0006(19) 0.0070(18)
C10 0.021(2) 0.016(2) 0.030(3) 0.004(2) -0.003(2) 0.0045(18)
C11 0.021(2) 0.026(3) 0.029(3) 0.014(2) 0.008(2) 0.0096(19)
C12 0.025(2) 0.024(2) 0.017(2) 0.009(2) 0.0065(19) 0.0108(19)
C13 0.023(2) 0.018(2) 0.018(2) 0.0012(19) -0.0014(19) 0.0058(18)
C14 0.019(2) 0.022(2) 0.019(2) 0.0042(19) 0.0017(18) 0.0047(18)
C15 0.021(2) 0.024(2) 0.024(3) 0.009(2) 0.007(2) 0.0104(19)
C16 0.036(3) 0.018(2) 0.025(3) 0.008(2) 0.013(2) 0.009(2)
C17 0.031(3) 0.017(2) 0.019(2) 0.0018(19) 0.006(2) 0.0041(19)
C18 0.018(2) 0.018(2) 0.019(2) 0.0027(19) 0.0004(18) 0.0036(18)
F1 0.0239(15) 0.0255(15) 0.0304(17) -0.0020(13) 0.0053(13) 0.0068(12)
F2 0.0253(15) 0.049(2) 0.0245(16) 0.0070(14) 0.0027(13) 0.0101(14)
F3 0.0256(15) 0.0225(15) 0.0421(19) 0.0005(14) 0.0055(14) -0.0034(12)
F4 0.0413(19) 0.0254(17) 0.059(2) -0.0142(16) -0.0116(17) 0.0144(15)
F5 0.162(6) 0.053(3) 0.233(8) 0.023(4) 0.150(6) 0.018(3)
F6 0.174(6) 0.101(4) 0.102(4) -0.068(3) -0.098(4) 0.112(4)
N1 0.0159(18) 0.025(2) 0.015(2) 0.0070(16) 0.0003(15) 0.0076(15)
N2 0.0169(18) 0.0153(18) 0.017(2) 0.0026(15) 0.0007(15) 0.0041(15)
N3 0.0173(18) 0.0107(17) 0.0133(19) -0.0011(14) 0.0008(15) 0.0012(14)
O1 0.0262(18) 0.0217(18) 0.0246(19) 0.0050(15) 0.0072(15) 0.0099(14)
O2 0.0193(17) 0.032(2) 0.029(2) 0.0074(16) 0.0040(15) 0.0016(15)
O3 0.0245(17) 0.0222(17) 0.0181(18) 0.0047(14) -0.0019(14) 0.0025(14)
P1 0.0162(8) 0.0186(8) 0.0203(9) -0.0007(7) 0.0029(7) 0.0023(6)
P2 0.0214(9) 0.0225(9) 0.0311(11) -0.0097(8) -0.0063(8) 0.0068(7)
Re1 0.01353(10) 0.01217(10) 0.01457(10) 0.00164(7) 0.00016(6) 0.00414(6)

loop_
_atom_type_symbol
_atom_type_description
_atom_type_scat_dispersion_real
_atom_type_scat_dispersion_imag
_atom_type_scat_source
C C 0.0033 0.0016 'International Tables Vol C Tables 4.2.6.8 and 6.1.1.4'
H H 0.0000 0.0000 'International Tables Vol C Tables 4.2.6.8 and 6.1.1.4'
F F 0.0171 0.0103 'International Tables Vol C Tables 4.2.6.8 and 6.1.1.4'
N N 0.0061 0.0033 'International Tables Vol C Tables 4.2.6.8 and 6.1.1.4'
O O 0.0106 0.0060 'International Tables Vol C Tables 4.2.6.8 and 6.1.1.4'
P P 0.1023 0.0942 'International Tables Vol C Tables 4.2.6.8 and 6.1.1.4'
Re Re -1.0185 7.2310 'International Tables Vol C Tables 4.2.6.8 and 6.1.1.4'

loop_
_geom_angle_atom_site_label_1
_geom_angle_atom_site_label_2
_geom_angle_atom_site_label_3
_geom_angle
_geom_angle_site_symmetry_1
_geom_angle_site_symmetry_3
_geom_angle_publ_flag
O1 C1 Re1 178.5(5) . . ?
O2 C2 Re1 178.9(4) . . ?
O3 C3 Re1 177.3(4) . . ?
N1 C4 C5 123.4(5) . . ?
N1 C4 H4 118.3 . . ?
C5 C4 H4 118.3 . . ?
C6 C5 C4 118.7(5) . . ?
C6 C5 H5 120.7 . . ?
C4 C5 H5 120.7 . . ?
C5 C6 C7 118.7(5) . . ?
C5 C6 H6 120.7 . . ?
C7 C6 H6 120.7 . . ?
C8 C7 C6 119.2(5) . . ?
C8 C7 H7 120.4 . . ?
C6 C7 H7 120.4 . . ?
N1 C8 C7 123.6(5) . . ?
N1 C8 H8 118.2 . . ?
C7 C8 H8 118.2 . . ?
N2 C9 C10 123.4(4) . . ?
N2 C9 H9 118.3 . . ?
C10 C9 H9 118.3 . . ?
C9 C10 C11 119.6(4) . . ?
C9 C10 H10 120.2 . . ?
C11 C10 H10 120.2 . . ?
C10 C11 C12 118.2(4) . . ?
C10 C11 H11 120.9 . . ?
C12 C11 H11 120.9 . . ?
C13 C12 C11 118.9(4) . . ?
C13 C12 H12 120.6 . . ?
C11 C12 H12 120.6 . . ?
N2 C13 C12 123.5(4) . . ?
N2 C13 H13 118.2 . . ?
C12 C13 H13 118.2 . . ?
N3 C14 C15 122.6(4) . . ?
N3 C14 H14 118.7 . . ?
C15 C14 H14 118.7 . . ?
C14 C15 C16 119.5(4) . . ?
C14 C15 H15 120.3 . . ?
C16 C15 H15 120.3 . . ?
C17 C16 C15 118.3(4) . . ?
C17 C16 H16 120.9 . . ?
C15 C16 H16 120.9 . . ?
C16 C17 C18 120.0(5) . . ?
C16 C17 H17 120.0 . . ?
C18 C17 H17 120.0 . . ?
N3 C18 C17 122.7(4) . . ?
N3 C18 H18 118.6 . . ?
C17 C18 H18 118.6 . . ?
C8 N1 C4 116.4(4) . . ?
C8 N1 Re1 121.3(3) . . ?
C4 N1 Re1 122.2(3) . . ?
C9 N2 C13 116.4(4) . . ?
C9 N2 Re1 123.3(3) . . ?
C13 N2 Re1 120.0(3) . . ?
C18 N3 C14 116.9(4) . . ?
C18 N3 Re1 122.6(3) . . ?
C14 N3 Re1 120.5(3) . . ?
F3 P1 F3 180.0(2) 2_666 . ?
F3 P1 F2 90.19(16) 2_666 2_666 ?
F3 P1 F2 89.81(16) . 2_666 ?
F3 P1 F2 89.81(16) 2_666 . ?
F3 P1 F2 90.19(16) . . ?
F2 P1 F2 180.000(1) 2_666 . ?
F3 P1 F1 90.16(15) 2_666 2_666 ?
F3 P1 F1 89.84(15) . 2_666 ?
F2 P1 F1 90.47(15) 2_666 2_666 ?
F2 P1 F1 89.53(15) . 2_666 ?
F3 P1 F1 89.84(15) 2_666 . ?
F3 P1 F1 90.16(15) . . ?
F2 P1 F1 89.53(15) 2_666 . ?
F2 P1 F1 90.47(15) . . ?
F1 P1 F1 180.0(2) 2_666 . ?
F5 P2 F5 180.0(5) . 2_665 ?
F5 P2 F6 88.5(4) . 2_665 ?
F5 P2 F6 91.5(4) 2_665 2_665 ?
F5 P2 F6 91.5(4) . . ?
F5 P2 F6 88.5(4) 2_665 . ?
F6 P2 F6 180.0(6) 2_665 . ?
F5 P2 F4 87.8(2) . . ?
F5 P2 F4 92.2(2) 2_665 . ?
F6 P2 F4 90.9(2) 2_665 . ?
F6 P2 F4 89.1(2) . . ?
F5 P2 F4 92.2(2) . 2_665 ?
F5 P2 F4 87.8(2) 2_665 2_665 ?
F6 P2 F4 89.1(2) 2_665 2_665 ?
F6 P2 F4 90.9(2) . 2_665 ?
F4 P2 F4 180.0(3) . 2_665 ?
C1 Re1 C2 88.8(2) . . ?
C1 Re1 C3 88.1(2) . . ?
C2 Re1 C3 90.02(18) . . ?
C1 Re1 N3 175.33(18) . . ?
C2 Re1 N3 94.53(17) . . ?
C3 Re1 N3 95.16(16) . . ?
C1 Re1 N1 92.26(19) . . ?
C2 Re1 N1 88.69(16) . . ?
C3 Re1 N1 178.65(15) . . ?
N3 Re1 N1 84.55(14) . . ?
C1 Re1 N2 93.56(18) . . ?
C2 Re1 N2 177.42(16) . . ?
C3 Re1 N2 88.99(16) . . ?
N3 Re1 N2 83.18(13) . . ?
N1 Re1 N2 92.28(13) . . ?

loop_
_geom_bond_atom_site_label_1
_geom_bond_atom_site_label_2
_geom_bond_distance
_geom_bond_site_symmetry_2
_geom_bond_publ_flag
C1 O1 1.164(6) . ?
C1 Re1 1.902(6) . ?
C2 O2 1.152(6) . ?
C2 Re1 1.917(5) . ?
C3 O3 1.142(6) . ?
C3 Re1 1.924(5) . ?
C4 N1 1.345(6) . ?
C4 C5 1.385(7) . ?
C4 H4 0.9500 . ?
C5 C6 1.374(7) . ?
C5 H5 0.9500 . ?
C6 C7 1.376(8) . ?
C6 H6 0.9500 . ?
C7 C8 1.370(7) . ?
C7 H7 0.9500 . ?
C8 N1 1.341(6) . ?
C8 H8 0.9500 . ?
C9 N2 1.344(6) . ?
C9 C10 1.372(6) . ?
C9 H9 0.9500 . ?
C10 C11 1.380(7) . ?
C10 H10 0.9500 . ?
C11 C12 1.387(7) . ?
C11 H11 0.9500 . ?
C12 C13 1.374(6) . ?
C12 H12 0.9500 . ?
C13 N2 1.359(6) . ?
C13 H13 0.9500 . ?
C14 N3 1.370(6) . ?
C14 C15 1.371(7) . ?
C14 H14 0.9500 . ?
C15 C16 1.382(7) . ?
C15 H15 0.9500 . ?
C16 C17 1.370(7) . ?
C16 H16 0.9500 . ?
C17 C18 1.380(7) . ?
C17 H17 0.9500 . ?
C18 N3 1.339(6) . ?
C18 H18 0.9500 . ?
F1 P1 1.608(3) . ?
F2 P1 1.604(3) . ?
F3 P1 1.592(3) . ?
F4 P2 1.595(3) . ?
F5 P2 1.541(5) . ?
F6 P2 1.546(4) . ?
N1 Re1 2.216(4) . ?
N2 Re1 2.224(4) . ?
N3 Re1 2.190(4) . ?
P1 F3 1.592(3) 2_666 ?
P1 F2 1.604(3) 2_666 ?
P1 F1 1.608(3) 2_666 ?
P2 F5 1.541(5) 2_665 ?
P2 F6 1.546(4) 2_665 ?
P2 F4 1.595(3) 2_665 ?
